data_4503820
loop_
_publ_author_name
'Shattock, Tanise R.'
'Arora, Kapildev K.'
'Vishweshwar, Peddy'
'Zaworotko, Michael J.'

_publ_section_title
;
 Hierarchy of Supramolecular Synthons: Persistent Carboxylic
 Acid&#x00B7;&#x00B7;&#x00B7;Pyridine Hydrogen Bonds in Cocrystals That
 also Contain a Hydroxyl Moiety
;
_journal_issue 12
_journal_name_full 'Crystal Growth &amp; Design'
_journal_page_first 4533
_journal_paper_doi 10.1021/cg800565a
_journal_volume 8
_journal_year 2008
_chemical_formula_moiety 'C7 H6 O3, 2(C11 H9 N)'
_chemical_formula_sum 'C29 H24 N2 O3'
_chemical_formula_weight 448.50
_chemical_melting_point '115-118 &#x00BA;C'
_chemical_name_common '1:2 Co-crystal of 3HBA + 4PP'
_chemical_name_systematic
; 
 1:2 Co-crystal of 3-hydroxybenzoic acid and 4-phenylpyridine 
;
_space_group_IT_number 14
_symmetry_cell_setting monoclinic
_symmetry_space_group_name_Hall '-P 2yn'
_symmetry_space_group_name_H-M 'P 1 21/n 1'
_atom_sites_solution_hydrogens geom
_atom_sites_solution_primary direct
_atom_sites_solution_secondary difmap
_audit_creation_method SHELXL-97
_cell_angle_alpha 90.00
_cell_angle_beta 93.487(3)
_cell_angle_gamma 90.00
_cell_formula_units_Z 4
_cell_length_a 9.203(16)
_cell_length_b 20.819(4)
_cell_length_c 11.827(2)
_cell_measurement_temperature 100(2)
_cell_volume 2262(4)
_computing_cell_refinement 'Bruker SMART'
_computing_data_collection 'Bruker SMART'
_computing_data_reduction 'Bruker SAINT'
_computing_molecular_graphics 'Bruker SHELXTL'
_computing_publication_material 'Bruker SHELXTL'
_computing_structure_refinement 'SHELXL-97 (Sheldrick, 1997)'
_computing_structure_solution 'SHELXS-97 (Sheldrick, 1990)'
_diffrn_ambient_temperature 100(2)
_diffrn_measured_fraction_theta_full 0.999
_diffrn_measured_fraction_theta_max 0.999
_diffrn_measurement_device_type 'CCD area detector'
_diffrn_measurement_method 'phi and omega scans'
_diffrn_radiation_monochromator graphite
_diffrn_radiation_source 'fine-focus sealed tube'
_diffrn_radiation_type MoK\a
_diffrn_radiation_wavelength 0.71073
_diffrn_reflns_av_R_equivalents 0.0556
_diffrn_reflns_av_sigmaI/netI 0.0712
_diffrn_reflns_limit_h_max 11
_diffrn_reflns_limit_h_min -7
_diffrn_reflns_limit_k_max 23
_diffrn_reflns_limit_k_min -26
_diffrn_reflns_limit_l_max 14
_diffrn_reflns_limit_l_min -14
_diffrn_reflns_number 13099
_diffrn_reflns_theta_full 26.37
_diffrn_reflns_theta_max 26.37
_diffrn_reflns_theta_min 1.96
_exptl_absorpt_coefficient_mu 0.086
_exptl_absorpt_correction_T_max 0.9872
_exptl_absorpt_correction_T_min 0.9665
_exptl_absorpt_correction_type multi-scan
_exptl_absorpt_process_details 'SADABS; Sheldrick, 1996'
_exptl_crystal_colour colorless
_exptl_crystal_density_diffrn 1.317
_exptl_crystal_density_method 'not measured'
_exptl_crystal_description needles
_exptl_crystal_F_000 944
_exptl_crystal_preparation 'acetone/ethyl acetate'
_exptl_crystal_size_max 0.40
_exptl_crystal_size_mid 0.30
_exptl_crystal_size_min 0.15
_refine_diff_density_max 0.253
_refine_diff_density_min -0.283
_refine_diff_density_rms 0.059
_refine_ls_extinction_method none
_refine_ls_goodness_of_fit_ref 1.047
_refine_ls_hydrogen_treatment constr
_refine_ls_matrix_type full
_refine_ls_number_parameters 307
_refine_ls_number_reflns 4628
_refine_ls_number_restraints 0
_refine_ls_restrained_S_all 1.047
_refine_ls_R_factor_all 0.0848
_refine_ls_R_factor_gt 0.0534
_refine_ls_shift/su_max 0.000
_refine_ls_shift/su_mean 0.000
_refine_ls_structure_factor_coef Fsqd
_refine_ls_weighting_details 'calc w=1/[\s^2^(Fo^2^)+(0.0415P)^2^+1.0096P] where P=(Fo^2^+2Fc^2^)/3'
_refine_ls_weighting_scheme calc
_refine_ls_wR_factor_gt 0.1085
_refine_ls_wR_factor_ref 0.1343
_reflns_number_gt 3238
_reflns_number_total 4628
_reflns_threshold_expression >2sigma(I)
_cod_data_source_file cg800565a_si_006.cif
_cod_data_source_block ts480b
_cod_depositor_comments
;
The following automatic conversions were performed:

'_symmetry_cell_setting' value 'Monoclinic' changed to 'monoclinic'
according to /home/saulius/struct/CIF-dictionaries/cif_core.dic
dictionary named 'cif_core.dic' version 2.4.1 from 2010-06-29.

Automatic conversion script
Id: cif_fix_values 1715 2011-07-08 13:25:40Z adriana 
;
_cod_original_cell_volume 2261.9(7)
_cod_original_sg_symbol_H-M P2(1)/n
_cod_database_code 4503820

loop_
_symmetry_equiv_pos_as_xyz
'x, y, z'
'-x+1/2, y+1/2, -z+1/2'
'-x, -y, -z'
'x-1/2, -y-1/2, z-1/2'

loop_
_atom_site_label
_atom_site_type_symbol
_atom_site_fract_x
_atom_site_fract_y
_atom_site_fract_z
_atom_site_U_iso_or_equiv
_atom_site_adp_type
_atom_site_occupancy
_atom_site_symmetry_multiplicity
_atom_site_calc_flag
_atom_site_refinement_flags
O1 O 0.79469(18) 0.00870(7) 0.29349(13) 0.0236(4) Uani 1 1 d .
H1O H 0.7754 -0.0193 0.3565 0.028 Uiso 1 1 d R
O2 O 0.72146(19) 0.08929(8) 0.40165(13) 0.0253(4) Uani 1 1 d .
O3 O 0.74690(18) 0.28132(7) 0.13216(13) 0.0236(4) Uani 1 1 d .
H3O H 0.7517 0.2949 0.2092 0.028 Uiso 1 1 d R
C1 C 0.7583(2) 0.11021(11) 0.20709(18) 0.0162(5) Uani 1 1 d .
C2 C 0.7450(2) 0.17643(11) 0.21937(18) 0.0182(5) Uani 1 1 d .
H2 H 0.7323 0.1943 0.2920 0.022 Uiso 1 1 calc R
C3 C 0.7504(2) 0.21666(11) 0.12515(18) 0.0183(5) Uani 1 1 d .
C4 C 0.7631(2) 0.18948(11) 0.01837(19) 0.0193(5) Uani 1 1 d .
H4 H 0.7644 0.2164 -0.0464 0.023 Uiso 1 1 calc R
C5 C 0.7739(2) 0.12370(11) 0.00628(18) 0.0192(5) Uani 1 1 d .
H5 H 0.7818 0.1057 -0.0669 0.023 Uiso 1 1 calc R
C6 C 0.7734(2) 0.08362(11) 0.10027(18) 0.0189(5) Uani 1 1 d .
H6 H 0.7833 0.0385 0.0918 0.023 Uiso 1 1 calc R
C7 C 0.7557(2) 0.06851(11) 0.31056(18) 0.0181(5) Uani 1 1 d .
N11 N 0.2157(2) 0.06659(9) 0.53217(16) 0.0227(5) Uani 1 1 d .
C11 C 0.3427(3) 0.07889(12) 0.48745(19) 0.0248(6) Uani 1 1 d .
H11 H 0.4272 0.0574 0.5184 0.030 Uiso 1 1 calc R
C12 C 0.3580(3) 0.12097(11) 0.39895(18) 0.0212(5) Uani 1 1 d .
H12 H 0.4507 0.1277 0.3699 0.025 Uiso 1 1 calc R
C13 C 0.2357(3) 0.15367(11) 0.35225(18) 0.0180(5) Uani 1 1 d .
C14 C 0.1034(3) 0.14072(11) 0.39906(18) 0.0199(5) Uani 1 1 d .
H14 H 0.0171 0.1616 0.3703 0.024 Uiso 1 1 calc R
C15 C 0.0979(3) 0.09755(11) 0.48730(18) 0.0221(5) Uani 1 1 d .
H15 H 0.0065 0.0894 0.5177 0.026 Uiso 1 1 calc R
C16 C 0.2454(3) 0.19964(11) 0.25692(18) 0.0178(5) Uani 1 1 d .
C17 C 0.3735(3) 0.23396(11) 0.24188(19) 0.0220(5) Uani 1 1 d .
H17 H 0.4559 0.2277 0.2930 0.026 Uiso 1 1 calc R
C18 C 0.3812(3) 0.27700(12) 0.15329(19) 0.0242(6) Uani 1 1 d .
H18 H 0.4692 0.2996 0.1436 0.029 Uiso 1 1 calc R
C19 C 0.2616(3) 0.28731(11) 0.07871(19) 0.0242(6) Uani 1 1 d .
H19 H 0.2669 0.3173 0.0185 0.029 Uiso 1 1 calc R
C20 C 0.1338(3) 0.25352(12) 0.0926(2) 0.0251(6) Uani 1 1 d .
H20 H 0.0515 0.2603 0.0417 0.030 Uiso 1 1 calc R
C21 C 0.1261(3) 0.21005(11) 0.18029(19) 0.0218(5) Uani 1 1 d .
H21 H 0.0384 0.1869 0.1886 0.026 Uiso 1 1 calc R
N31 N 0.7498(2) 0.33353(9) 0.33989(16) 0.0253(5) Uani 1 1 d .
C31 C 0.6381(3) 0.37103(11) 0.3656(2) 0.0252(6) Uani 1 1 d .
H31 H 0.5508 0.3691 0.3185 0.030 Uiso 1 1 calc R
C32 C 0.6435(3) 0.41230(11) 0.45680(18) 0.0209(5) Uani 1 1 d .
H32 H 0.5611 0.4378 0.4715 0.025 Uiso 1 1 calc R
C33 C 0.7698(3) 0.41664(11) 0.52753(18) 0.0184(5) Uani 1 1 d .
C34 C 0.8851(3) 0.37668(11) 0.50223(19) 0.0219(5) Uani 1 1 d .
H34 H 0.9730 0.3769 0.5487 0.026 Uiso 1 1 calc R
C35 C 0.8704(3) 0.33684(11) 0.4090(2) 0.0244(6) Uani 1 1 d .
H35 H 0.9504 0.3102 0.3929 0.029 Uiso 1 1 calc R
C36 C 0.7819(3) 0.46272(11) 0.62381(18) 0.0185(5) Uani 1 1 d .
C37 C 0.6607(3) 0.47808(11) 0.68432(19) 0.0213(5) Uani 1 1 d .
H37 H 0.5695 0.4585 0.6644 0.026 Uiso 1 1 calc R
C38 C 0.6725(3) 0.52159(12) 0.77305(19) 0.0246(6) Uani 1 1 d .
H38 H 0.5896 0.5314 0.8140 0.030 Uiso 1 1 calc R
C39 C 0.8052(3) 0.55106(12) 0.80247(19) 0.0258(6) Uani 1 1 d .
H39 H 0.8129 0.5809 0.8634 0.031 Uiso 1 1 calc R
C40 C 0.9257(3) 0.53677(11) 0.74267(19) 0.0234(6) Uani 1 1 d .
H40 H 1.0161 0.5571 0.7621 0.028 Uiso 1 1 calc R
C41 C 0.9148(3) 0.49260(11) 0.65389(18) 0.0203(5) Uani 1 1 d .
H41 H 0.9982 0.4827 0.6136 0.024 Uiso 1 1 calc R

loop_
_atom_site_aniso_label
_atom_site_aniso_U_11
_atom_site_aniso_U_22
_atom_site_aniso_U_33
_atom_site_aniso_U_23
_atom_site_aniso_U_13
_atom_site_aniso_U_12
O1 0.0334(10) 0.0160(9) 0.0216(8) 0.0031(7) 0.0038(7) 0.0044(8)
O2 0.0346(11) 0.0241(9) 0.0174(8) -0.0005(7) 0.0035(7) 0.0008(8)
O3 0.0335(11) 0.0158(9) 0.0212(8) 0.0012(7) -0.0014(7) -0.0006(8)
C1 0.0120(12) 0.0184(12) 0.0179(11) 0.0010(9) -0.0009(9) 0.0001(9)
C2 0.0169(13) 0.0207(13) 0.0167(11) -0.0019(9) 0.0003(9) 0.0007(10)
C3 0.0151(12) 0.0182(13) 0.0214(12) 0.0000(9) -0.0020(9) -0.0004(10)
C4 0.0181(13) 0.0213(13) 0.0184(11) 0.0040(10) -0.0009(10) 0.0004(10)
C5 0.0185(13) 0.0243(13) 0.0148(11) -0.0030(9) 0.0018(9) 0.0004(10)
C6 0.0174(12) 0.0188(12) 0.0204(11) -0.0026(9) 0.0000(9) 0.0000(10)
C7 0.0127(12) 0.0211(13) 0.0201(12) 0.0004(10) -0.0027(9) -0.0022(10)
N11 0.0331(13) 0.0172(11) 0.0175(10) 0.0010(8) -0.0004(9) 0.0020(10)
C11 0.0283(15) 0.0256(14) 0.0198(12) -0.0015(10) -0.0037(11) 0.0057(11)
C12 0.0211(13) 0.0229(13) 0.0194(12) -0.0022(10) -0.0004(10) 0.0007(11)
C13 0.0215(13) 0.0180(12) 0.0143(11) -0.0036(9) -0.0019(9) -0.0013(10)
C14 0.0208(13) 0.0203(13) 0.0183(12) -0.0014(9) -0.0029(10) 0.0026(10)
C15 0.0252(14) 0.0216(13) 0.0196(12) -0.0011(10) 0.0038(10) -0.0005(11)
C16 0.0199(13) 0.0182(12) 0.0154(11) -0.0010(9) 0.0012(9) 0.0016(10)
C17 0.0206(13) 0.0272(14) 0.0182(12) -0.0029(10) 0.0004(10) 0.0005(11)
C18 0.0253(14) 0.0246(14) 0.0229(12) -0.0019(10) 0.0033(10) -0.0056(11)
C19 0.0356(16) 0.0189(13) 0.0186(12) 0.0038(10) 0.0043(11) 0.0002(11)
C20 0.0253(14) 0.0283(14) 0.0213(12) 0.0038(10) -0.0030(10) 0.0030(12)
C21 0.0169(13) 0.0259(14) 0.0226(12) 0.0001(10) 0.0012(10) -0.0002(11)
N31 0.0342(13) 0.0202(11) 0.0211(10) -0.0012(8) -0.0002(9) -0.0020(10)
C31 0.0304(15) 0.0215(13) 0.0228(13) 0.0021(10) -0.0048(11) -0.0030(12)
C32 0.0216(14) 0.0192(13) 0.0216(12) 0.0039(10) -0.0004(10) -0.0002(10)
C33 0.0216(13) 0.0158(12) 0.0181(11) 0.0034(9) 0.0029(10) -0.0028(10)
C34 0.0203(13) 0.0252(14) 0.0199(12) 0.0007(10) -0.0005(10) -0.0021(11)
C35 0.0265(14) 0.0203(13) 0.0266(13) 0.0007(10) 0.0041(11) 0.0012(11)
C36 0.0222(13) 0.0172(12) 0.0158(11) 0.0041(9) -0.0013(10) 0.0012(10)
C37 0.0199(13) 0.0235(13) 0.0203(12) 0.0044(10) -0.0014(10) 0.0028(11)
C38 0.0256(14) 0.0269(14) 0.0216(12) 0.0027(10) 0.0039(10) 0.0080(11)
C39 0.0357(16) 0.0228(13) 0.0183(12) -0.0012(10) -0.0030(11) 0.0055(12)
C40 0.0251(14) 0.0232(13) 0.0209(12) 0.0003(10) -0.0053(10) -0.0016(11)
C41 0.0195(13) 0.0217(13) 0.0195(12) 0.0025(9) -0.0005(10) 0.0011(10)

loop_
_atom_type_symbol
_atom_type_description
_atom_type_scat_dispersion_real
_atom_type_scat_dispersion_imag
_atom_type_scat_source
C C 0.0033 0.0016 'International Tables Vol C Tables 4.2.6.8 and 6.1.1.4'
H H 0.0000 0.0000 'International Tables Vol C Tables 4.2.6.8 and 6.1.1.4'
N N 0.0061 0.0033 'International Tables Vol C Tables 4.2.6.8 and 6.1.1.4'
O O 0.0106 0.0060 'International Tables Vol C Tables 4.2.6.8 and 6.1.1.4'

loop_
_geom_angle_atom_site_label_1
_geom_angle_atom_site_label_2
_geom_angle_atom_site_label_3
_geom_angle
C7 O1 H1O 112.7
C3 O3 H3O 110.8
C2 C1 C6 120.1(2)
C2 C1 C7 118.8(2)
C6 C1 C7 121.1(2)
C1 C2 C3 120.2(2)
C1 C2 H2 119.9
C3 C2 H2 119.9
O3 C3 C4 117.6(2)
O3 C3 C2 123.2(2)
C4 C3 C2 119.2(2)
C5 C4 C3 120.4(2)
C5 C4 H4 119.8
C3 C4 H4 119.8
C4 C5 C6 120.6(2)
C4 C5 H5 119.7
C6 C5 H5 119.7
C5 C6 C1 119.5(2)
C5 C6 H6 120.3
C1 C6 H6 120.3
O2 C7 O1 124.0(2)
O2 C7 C1 122.2(2)
O1 C7 C1 113.85(19)
C11 N11 C15 117.2(2)
N11 C11 C12 123.6(2)
N11 C11 H11 118.2
C12 C11 H11 118.2
C11 C12 C13 119.5(2)
C11 C12 H12 120.2
C13 C12 H12 120.2
C14 C13 C12 116.7(2)
C14 C13 C16 121.4(2)
C12 C13 C16 121.9(2)
C15 C14 C13 120.0(2)
C15 C14 H14 120.0
C13 C14 H14 120.0
N11 C15 C14 123.1(2)
N11 C15 H15 118.5
C14 C15 H15 118.5
C21 C16 C17 118.3(2)
C21 C16 C13 120.7(2)
C17 C16 C13 121.0(2)
C18 C17 C16 120.6(2)
C18 C17 H17 119.7
C16 C17 H17 119.7
C17 C18 C19 120.5(2)
C17 C18 H18 119.8
C19 C18 H18 119.8
C18 C19 C20 119.5(2)
C18 C19 H19 120.3
C20 C19 H19 120.3
C21 C20 C19 120.3(2)
C21 C20 H20 119.9
C19 C20 H20 119.9
C20 C21 C16 120.9(2)
C20 C21 H21 119.5
C16 C21 H21 119.5
C35 N31 C31 116.7(2)
N31 C31 C32 123.3(2)
N31 C31 H31 118.3
C32 C31 H31 118.3
C31 C32 C33 120.0(2)
C31 C32 H32 120.0
C33 C32 H32 120.0
C32 C33 C34 116.8(2)
C32 C33 C36 121.5(2)
C34 C33 C36 121.8(2)
C35 C34 C33 119.4(2)
C35 C34 H34 120.3
C33 C34 H34 120.3
N31 C35 C34 123.8(2)
N31 C35 H35 118.1
C34 C35 H35 118.1
C37 C36 C41 118.7(2)
C37 C36 C33 120.9(2)
C41 C36 C33 120.3(2)
C38 C37 C36 120.6(2)
C38 C37 H37 119.7
C36 C37 H37 119.7
C37 C38 C39 120.3(2)
C37 C38 H38 119.8
C39 C38 H38 119.8
C40 C39 C38 119.7(2)
C40 C39 H39 120.1
C38 C39 H39 120.1
C39 C40 C41 120.3(2)
C39 C40 H40 119.9
C41 C40 H40 119.9
C40 C41 C36 120.4(2)
C40 C41 H41 119.8
C36 C41 H41 119.8

loop_
_geom_bond_atom_site_label_1
_geom_bond_atom_site_label_2
_geom_bond_distance
O1 C7 1.315(3)
O1 H1O 0.9708
O2 C7 1.220(3)
O3 C3 1.349(3)
O3 H3O 0.9529
C1 C2 1.392(3)
C1 C6 1.394(3)
C1 C7 1.502(3)
C2 C3 1.397(3)
C2 H2 0.9500
C3 C4 1.395(3)
C4 C5 1.381(3)
C4 H4 0.9500
C5 C6 1.390(3)
C5 H5 0.9500
C6 H6 0.9500
N11 C11 1.337(3)
N11 C15 1.342(3)
C11 C12 1.379(3)
C11 H11 0.9500
C12 C13 1.400(3)
C12 H12 0.9500
C13 C14 1.394(3)
C13 C16 1.486(3)
C14 C15 1.381(3)
C14 H14 0.9500
C15 H15 0.9500
C16 C21 1.398(3)
C16 C17 1.399(3)
C17 C18 1.384(3)
C17 H17 0.9500
C18 C19 1.385(3)
C18 H18 0.9500
C19 C20 1.388(3)
C19 H19 0.9500
C20 C21 1.381(3)
C20 H20 0.9500
C21 H21 0.9500
N31 C35 1.339(3)
N31 C31 1.340(3)
C31 C32 1.378(3)
C31 H31 0.9500
C32 C33 1.394(3)
C32 H32 0.9500
C33 C34 1.395(3)
C33 C36 1.488(3)
C34 C35 1.380(3)
C34 H34 0.9500
C35 H35 0.9500
C36 C37 1.398(3)
C36 C41 1.399(3)
C37 C38 1.386(3)
C37 H37 0.9500
C38 C39 1.391(3)
C38 H38 0.9500
C39 C40 1.384(4)
C39 H39 0.9500
C40 C41 1.395(3)
C40 H40 0.9500
C41 H41 0.9500

loop_
_geom_hbond_atom_site_label_D
_geom_hbond_atom_site_label_H
_geom_hbond_atom_site_label_A
_geom_hbond_distance_DH
_geom_hbond_distance_HA
_geom_hbond_distance_DA
_geom_hbond_angle_DHA
_geom_hbond_site_symmetry_A
O1 H1O N11 0.97 1.64 2.596(2) 166.6 3_656
O3 H3O N31 0.95 1.74 2.685(2) 169.3 .

loop_
_geom_torsion_atom_site_label_1
_geom_torsion_atom_site_label_2
_geom_torsion_atom_site_label_3
_geom_torsion_atom_site_label_4
_geom_torsion
C6 C1 C2 C3 -1.6(3)
C7 C1 C2 C3 178.6(2)
C1 C2 C3 O3 -175.9(2)
C1 C2 C3 C4 2.6(3)
O3 C3 C4 C5 177.0(2)
C2 C3 C4 C5 -1.6(3)
C3 C4 C5 C6 -0.5(3)
C4 C5 C6 C1 1.5(3)
C2 C1 C6 C5 -0.5(3)
C7 C1 C6 C5 179.4(2)
C2 C1 C7 O2 10.9(3)
C6 C1 C7 O2 -169.0(2)
C2 C1 C7 O1 -168.5(2)
C6 C1 C7 O1 11.6(3)
C15 N11 C11 C12 -0.1(3)
N11 C11 C12 C13 0.5(4)
C11 C12 C13 C14 -0.5(3)
C11 C12 C13 C16 179.9(2)
C12 C13 C14 C15 0.2(3)
C16 C13 C14 C15 179.7(2)
C11 N11 C15 C14 -0.2(3)
C13 C14 C15 N11 0.2(3)
C14 C13 C16 C21 -27.9(3)
C12 C13 C16 C21 151.7(2)
C14 C13 C16 C17 151.7(2)
C12 C13 C16 C17 -28.8(3)
C21 C16 C17 C18 0.0(3)
C13 C16 C17 C18 -179.6(2)
C16 C17 C18 C19 0.7(4)
C17 C18 C19 C20 -0.7(4)
C18 C19 C20 C21 0.1(4)
C19 C20 C21 C16 0.6(4)
C17 C16 C21 C20 -0.6(3)
C13 C16 C21 C20 178.9(2)
C35 N31 C31 C32 0.9(4)
N31 C31 C32 C33 0.2(4)
C31 C32 C33 C34 -1.5(3)
C31 C32 C33 C36 177.3(2)
C32 C33 C34 C35 1.5(3)
C36 C33 C34 C35 -177.2(2)
C31 N31 C35 C34 -0.8(4)
C33 C34 C35 N31 -0.4(4)
C32 C33 C36 C37 33.7(3)
C34 C33 C36 C37 -147.7(2)
C32 C33 C36 C41 -145.0(2)
C34 C33 C36 C41 33.7(3)
C41 C36 C37 C38 -0.6(3)
C33 C36 C37 C38 -179.3(2)
C36 C37 C38 C39 0.6(3)
C37 C38 C39 C40 0.0(3)
C38 C39 C40 C41 -0.6(3)
C39 C40 C41 C36 0.5(3)
C37 C36 C41 C40 0.1(3)
C33 C36 C41 C40 178.7(2)

loop_
_cod_related_entry_id
_cod_related_entry_database
_cod_related_entry_code
1 ChemSpider 30661360
